data_2215393
loop_
_publ_author_name
'Luo, Wei'
'Meng, Xiang-Gao'
'Li, Xiong'
'Cheng, Gong-Zhen'
'Ji, Zheng-Ping'

_publ_section_title
;
 Bis(salicylhydrazide-\k^2^<i>N</i>,<i>O</i>)sulfatozinc(II)
 monohydrate
;
_journal_coeditor_code BV2063
_journal_issue 10
_journal_name_full 'Acta Crystallographica Section E'
_journal_page_first m2482
_journal_page_last m2482
_journal_paper_doi 10.1107/S1600536807042614
_journal_volume 63
_journal_year 2007
_chemical_formula_iupac '[Zn (S O4) (C7 H8 N2 O2)2], H2 O'
_chemical_formula_moiety 'C14 H16 N4 O8 S Zn, H2 O'
_chemical_formula_sum 'C14 H18 N4 O9 S Zn'
_chemical_formula_weight 483.75
_chemical_name_systematic
;
Bis(salicylhydrazide-\k^2^<i>N</i>,<i>O</i>)sulfatozinc(II) monohydrate
;
_space_group_IT_number 2
_symmetry_cell_setting triclinic
_symmetry_space_group_name_Hall '-P 1'
_symmetry_space_group_name_H-M 'P -1'
_atom_sites_solution_hydrogens geom
_atom_sites_solution_primary direct
_atom_sites_solution_secondary difmap
_audit_creation_method SHELXL-97
_cell_angle_alpha 101.9300(10)
_cell_angle_beta 95.491(2)
_cell_angle_gamma 104.2100(10)
_cell_formula_units_Z 2
_cell_length_a 7.2028(6)
_cell_length_b 8.8006(7)
_cell_length_c 15.6983(13)
_cell_measurement_reflns_used 2048
_cell_measurement_temperature 293(2)
_cell_measurement_theta_max 25.08
_cell_measurement_theta_min 2.46
_cell_volume 932.50(13)
_computing_cell_refinement 'SAINT-Plus (Bruker, 2001)'
_computing_data_collection 'SMART (Bruker, 2001)'
_computing_data_reduction 'SAINT-Plus (Bruker, 2001)'
_computing_molecular_graphics 'PLATON (Spek, 2003)'
_computing_publication_material 'PLATON (Spek, 2003)'
_computing_structure_refinement 'SHELXL97 (Sheldrick, 1997)'
_computing_structure_solution 'SHELXS97 (Sheldrick, 1997)'
_diffrn_ambient_temperature 298(2)
_diffrn_measured_fraction_theta_full 0.990
_diffrn_measured_fraction_theta_max 0.978
_diffrn_measurement_device_type 'Bruker SMART APEX CCD area-detector'
_diffrn_measurement_method '0.3\% wide \w exposures'
_diffrn_radiation_monochromator graphite
_diffrn_radiation_source 'fine-focus sealed tube'
_diffrn_radiation_type MoK\a
_diffrn_radiation_wavelength 0.71073
_diffrn_reflns_av_R_equivalents 0.0777
_diffrn_reflns_av_sigmaI/netI 0.0983
_diffrn_reflns_limit_h_max 9
_diffrn_reflns_limit_h_min -9
_diffrn_reflns_limit_k_max 11
_diffrn_reflns_limit_k_min -11
_diffrn_reflns_limit_l_max 19
_diffrn_reflns_limit_l_min -18
_diffrn_reflns_number 8372
_diffrn_reflns_theta_full 25.00
_diffrn_reflns_theta_max 27.00
_diffrn_reflns_theta_min 2.46
_exptl_absorpt_coefficient_mu 1.487
_exptl_absorpt_correction_type none
_exptl_crystal_colour colourless
_exptl_crystal_density_diffrn 1.723
_exptl_crystal_density_method 'not measured'
_exptl_crystal_description plate
_exptl_crystal_F_000 496
_exptl_crystal_size_max 0.20
_exptl_crystal_size_mid 0.15
_exptl_crystal_size_min 0.08
_refine_diff_density_max 0.584
_refine_diff_density_min -0.514
_refine_ls_extinction_method none
_refine_ls_goodness_of_fit_ref 0.916
_refine_ls_hydrogen_treatment mixed
_refine_ls_matrix_type full
_refine_ls_number_parameters 278
_refine_ls_number_reflns 3978
_refine_ls_number_restraints 6
_refine_ls_restrained_S_all 0.915
_refine_ls_R_factor_all 0.0774
_refine_ls_R_factor_gt 0.0478
_refine_ls_shift/su_max 0.012
_refine_ls_shift/su_mean 0.000
_refine_ls_structure_factor_coef Fsqd
_refine_ls_weighting_details 'calc w=1/[\s^2^(Fo^2^)+(0.0377P)^2^] where P=(Fo^2^+2Fc^2^)/3'
_refine_ls_weighting_scheme calc
_refine_ls_wR_factor_gt 0.0909
_refine_ls_wR_factor_ref 0.1014
_reflns_number_gt 2757
_reflns_number_total 3978
_reflns_threshold_expression I>2\s(I)
_cod_data_source_file bv2063.cif
_cod_data_source_block I
_cod_database_code 2215393
_cod_database_fobs_code 2215393

loop_
_symmetry_equiv_pos_as_xyz
'x, y, z'
'-x, -y, -z'

loop_
_atom_site_type_symbol
_atom_site_label
_atom_site_fract_x
_atom_site_fract_y
_atom_site_fract_z
_atom_site_U_iso_or_equiv
_atom_site_adp_type
_atom_site_calc_flag
_atom_site_refinement_flags
_atom_site_occupancy
_atom_site_disorder_assembly
_atom_site_disorder_group
Zn Zn1 0.13536(4) 0.88473(3) 0.314727(19) 0.03306(9) Uani d . 1 . .
C C1 0.3139(4) 1.2506(3) 0.18144(15) 0.0286(6) Uani d . 1 . .
C C2 0.4106(4) 1.4158(3) 0.20697(16) 0.0298(6) Uani d . 1 . .
C C3 0.4111(4) 1.5095(3) 0.14579(17) 0.0436(8) Uani d . 1 . .
H H3A 0.4734 1.6194 0.1627 0.052 Uiso calc R 1 . .
C C4 0.3203(4) 1.4411(3) 0.06052(18) 0.0466(8) Uani d . 1 . .
H H4A 0.3225 1.5050 0.0201 0.056 Uiso calc R 1 . .
C C5 0.2259(4) 1.2786(3) 0.03429(18) 0.0452(8) Uani d . 1 . .
H H5A 0.1641 1.2327 -0.0234 0.054 Uiso calc R 1 . .
C C6 0.2246(4) 1.1852(3) 0.09485(16) 0.0374(7) Uani d . 1 . .
H H6A 0.1621 1.0754 0.0771 0.045 Uiso calc R 1 . .
C C7 0.2938(4) 1.1418(3) 0.24223(15) 0.0284(6) Uani d . 1 . .
C C8 -0.1049(4) 0.3849(3) 0.21322(16) 0.0293(6) Uani d . 1 . .
C C9 -0.1469(4) 0.2470(3) 0.24732(16) 0.0316(7) Uani d . 1 . .
C C10 -0.2507(4) 0.1002(3) 0.19232(18) 0.0404(8) Uani d . 1 . .
H H10A -0.2821 0.0095 0.2154 0.049 Uiso calc R 1 . .
C C11 -0.3077(4) 0.0858(3) 0.10502(19) 0.0434(8) Uani d . 1 . .
H H11A -0.3756 -0.0142 0.0689 0.052 Uiso calc R 1 . .
C C12 -0.2645(4) 0.2206(3) 0.06998(18) 0.0452(8) Uani d . 1 . .
H H12A -0.3025 0.2117 0.0104 0.054 Uiso calc R 1 . .
C C13 -0.1651(4) 0.3667(3) 0.12426(17) 0.0386(7) Uani d . 1 . .
H H13A -0.1370 0.4569 0.1007 0.046 Uiso calc R 1 . .
C C14 0.0002(4) 0.5478(2) 0.26454(15) 0.0281(6) Uani d . 1 . .
N N1 0.3799(3) 1.1983(2) 0.32565(12) 0.0316(6) Uani d . 1 . .
H H1A 0.4540 1.2952 0.3437 0.038 Uiso calc R 1 . .
N N2 0.3466(3) 1.0954(2) 0.38360(12) 0.0299(5) Uani d . 1 . .
H H2A 0.3047 1.1433 0.4316 0.036 Uiso calc R 1 . .
H H2B 0.4567 1.0719 0.4011 0.036 Uiso calc R 1 . .
N N3 0.0868(3) 0.5710(2) 0.34653(13) 0.0361(6) Uani d . 1 . .
H H3B 0.0820 0.4914 0.3709 0.043 Uiso calc R 1 . .
N N4 0.1867(3) 0.7301(2) 0.39233(14) 0.0371(6) Uani d . 1 . .
H H4B 0.3146 0.7397 0.4030 0.044 Uiso calc R 1 . .
H H4C 0.1446 0.7549 0.4442 0.044 Uiso calc R 1 . .
O O1 0.1941(3) 0.99810(18) 0.21592(10) 0.0369(5) Uani d . 1 . .
O O2 0.5027(3) 1.48017(18) 0.29031(11) 0.0441(6) Uani d . 1 . .
H H2C 0.5256 1.5787 0.3009 0.066 Uiso calc R 1 . .
O O3 0.0069(3) 0.66568(18) 0.23094(11) 0.0434(5) Uani d . 1 . .
O O4 -0.0854(3) 0.26218(19) 0.33444(11) 0.0471(6) Uani d . 1 . .
H H4D -0.0849 0.1733 0.3428 0.071 Uiso calc R 1 . .
O O5 -0.0905(3) 0.95954(19) 0.35224(11) 0.0407(5) Uani d . 1 . .
O O6 -0.4187(3) 0.7940(2) 0.33021(12) 0.0438(5) Uani d . 1 . .
O O7 -0.1873(3) 0.78945(19) 0.45077(11) 0.0414(5) Uani d . 1 . .
O O8 -0.3047(2) 1.02338(19) 0.45151(11) 0.0403(5) Uani d . 1 . .
S S1 -0.25252(9) 0.88909(6) 0.39720(4) 0.02728(16) Uani d . 1 . .
O O9' -0.2612(6) 0.4713(4) 0.4754(2) 0.0685(12) Uani d PD 0.589(3) A 1
H H9A -0.235(3) 0.5609(9) 0.4650(14) 0.103 Uiso d PD 0.589(3) A 1
H H9B -0.2009(19) 0.4211(16) 0.4438(14) 0.103 Uiso d PD 0.589(3) A 1
O O9 -0.3556(8) 0.4900(6) 0.5003(3) 0.0685(12) Uani d PD 0.411(3) A 2
H H9C -0.359(3) 0.5274(19) 0.4567(8) 0.103 Uiso d PD 0.411(3) A 2
H H9D -0.4656(14) 0.478(4) 0.5129(13) 0.103 Uiso d PD 0.411(3) A 2

loop_
_atom_site_aniso_label
_atom_site_aniso_U_11
_atom_site_aniso_U_22
_atom_site_aniso_U_33
_atom_site_aniso_U_12
_atom_site_aniso_U_13
_atom_site_aniso_U_23
Zn1 0.03925(18) 0.01937(13) 0.04079(17) 0.00402(12) 0.00967(14) 0.01088(12)
C1 0.0320(14) 0.0254(11) 0.0308(13) 0.0077(10) 0.0100(11) 0.0096(10)
C2 0.0326(14) 0.0254(11) 0.0325(13) 0.0060(10) 0.0080(11) 0.0101(10)
C3 0.0506(18) 0.0314(12) 0.0536(16) 0.0083(12) 0.0144(14) 0.0211(12)
C4 0.0535(18) 0.0486(14) 0.0452(15) 0.0132(13) 0.0067(14) 0.0290(12)
C5 0.0493(17) 0.0499(15) 0.0371(15) 0.0132(14) 0.0041(14) 0.0131(13)
C6 0.0407(16) 0.0332(12) 0.0384(14) 0.0078(12) 0.0085(13) 0.0102(11)
C7 0.0285(13) 0.0235(11) 0.0334(13) 0.0058(10) 0.0089(11) 0.0072(10)
C8 0.0269(13) 0.0216(11) 0.0383(14) 0.0058(10) 0.0042(11) 0.0058(10)
C9 0.0333(14) 0.0225(11) 0.0375(14) 0.0072(11) 0.0006(12) 0.0064(10)
C10 0.0390(16) 0.0250(12) 0.0528(16) 0.0033(12) 0.0002(14) 0.0091(12)
C11 0.0413(16) 0.0254(13) 0.0523(17) 0.0062(12) -0.0048(14) -0.0063(13)
C12 0.0490(18) 0.0399(14) 0.0398(16) 0.0083(14) -0.0060(14) 0.0045(13)
C13 0.0451(17) 0.0301(12) 0.0384(15) 0.0070(12) 0.0000(13) 0.0103(11)
C14 0.0314(13) 0.0191(10) 0.0344(13) 0.0061(10) 0.0075(11) 0.0076(10)
N1 0.0387(12) 0.0190(9) 0.0330(11) -0.0013(9) 0.0033(10) 0.0094(8)
N2 0.0347(11) 0.0276(9) 0.0311(10) 0.0079(9) 0.0082(9) 0.0144(8)
N3 0.0470(13) 0.0181(9) 0.0401(12) 0.0059(9) -0.0039(11) 0.0083(9)
N4 0.0423(13) 0.0186(9) 0.0418(12) 0.0058(9) -0.0080(11) -0.0020(9)
O1 0.0485(11) 0.0223(8) 0.0329(9) -0.0027(8) 0.0042(9) 0.0069(7)
O2 0.0637(13) 0.0206(8) 0.0398(10) -0.0020(9) 0.0017(10) 0.0083(8)
O3 0.0654(13) 0.0218(8) 0.0363(10) 0.0002(9) -0.0027(9) 0.0108(7)
O4 0.0676(13) 0.0212(8) 0.0474(11) 0.0032(9) -0.0051(10) 0.0141(8)
O5 0.0403(10) 0.0380(8) 0.0565(10) 0.0153(8) 0.0240(9) 0.0259(8)
O6 0.0394(11) 0.0298(9) 0.0507(11) 0.0004(8) -0.0059(9) 0.0009(9)
O7 0.0475(11) 0.0395(8) 0.0477(10) 0.0167(8) 0.0143(9) 0.0244(8)
O8 0.0418(10) 0.0385(9) 0.0399(10) 0.0200(8) 0.0024(9) -0.0013(8)
S1 0.0293(3) 0.0204(3) 0.0324(3) 0.0048(2) 0.0054(3) 0.0090(2)
O9' 0.089(3) 0.0608(14) 0.0756(19) 0.0311(19) 0.029(2) 0.0403(14)
O9 0.089(3) 0.0608(14) 0.0756(19) 0.0311(19) 0.029(2) 0.0403(14)

loop_
_atom_type_symbol
_atom_type_description
_atom_type_scat_dispersion_real
_atom_type_scat_dispersion_imag
_atom_type_scat_source
C C 0.0033 0.0016 'International Tables Vol C Tables 4.2.6.8 and 6.1.1.4'
H H 0.0000 0.0000 'International Tables Vol C Tables 4.2.6.8 and 6.1.1.4'
N N 0.0061 0.0033 'International Tables Vol C Tables 4.2.6.8 and 6.1.1.4'
O O 0.0106 0.0060 'International Tables Vol C Tables 4.2.6.8 and 6.1.1.4'
S S 0.1246 0.1234 'International Tables Vol C Tables 4.2.6.8 and 6.1.1.4'
Zn Zn 0.2839 1.4301 'International Tables Vol C Tables 4.2.6.8 and 6.1.1.4'

loop_
_geom_angle_atom_site_label_1
_geom_angle_atom_site_label_2
_geom_angle_atom_site_label_3
_geom_angle
O5 Zn1 O1 101.24(7)
O5 Zn1 O3 102.77(8)
O1 Zn1 O3 93.86(6)
O5 Zn1 N4 107.05(8)
O1 Zn1 N4 151.69(9)
O3 Zn1 N4 78.90(7)
O5 Zn1 N2 95.68(7)
O1 Zn1 N2 79.12(7)
O3 Zn1 N2 161.25(8)
N4 Zn1 N2 99.01(7)
C6 C1 C2 118.6(2)
C6 C1 C7 117.3(2)
C2 C1 C7 124.0(2)
O2 C2 C3 121.3(2)
O2 C2 C1 119.2(2)
C3 C2 C1 119.5(2)
C4 C3 C2 120.5(2)
C4 C3 H3A 119.7
C2 C3 H3A 119.7
C3 C4 C5 120.7(2)
C3 C4 H4A 119.7
C5 C4 H4A 119.7
C6 C5 C4 119.0(2)
C6 C5 H5A 120.5
C4 C5 H5A 120.5
C5 C6 C1 121.7(2)
C5 C6 H6A 119.1
C1 C6 H6A 119.1
O1 C7 N1 120.1(2)
O1 C7 C1 120.3(2)
N1 C7 C1 119.53(19)
C13 C8 C9 118.0(2)
C13 C8 C14 117.1(2)
C9 C8 C14 124.9(2)
O4 C9 C10 121.8(2)
O4 C9 C8 118.82(19)
C10 C9 C8 119.4(2)
C11 C10 C9 121.3(2)
C11 C10 H10A 119.4
C9 C10 H10A 119.4
C10 C11 C12 120.0(2)
C10 C11 H11A 120.0
C12 C11 H11A 120.0
C13 C12 C11 119.0(2)
C13 C12 H12A 120.5
C11 C12 H12A 120.5
C12 C13 C8 122.3(2)
C12 C13 H13A 118.9
C8 C13 H13A 118.9
O3 C14 N3 119.87(19)
O3 C14 C8 119.7(2)
N3 C14 C8 120.5(2)
C7 N1 N2 118.25(17)
C7 N1 H1A 120.9
N2 N1 H1A 120.9
N1 N2 Zn1 107.10(12)
N1 N2 H2A 110.3
Zn1 N2 H2A 110.3
N1 N2 H2B 110.3
Zn1 N2 H2B 110.3
H2A N2 H2B 108.6
C14 N3 N4 117.91(18)
C14 N3 H3B 121.0
N4 N3 H3B 121.0
N3 N4 Zn1 108.09(14)
N3 N4 H4B 110.1
Zn1 N4 H4B 110.1
N3 N4 H4C 110.1
Zn1 N4 H4C 110.1
H4B N4 H4C 108.4
C7 O1 Zn1 113.80(15)
C2 O2 H2C 109.5
C14 O3 Zn1 114.63(14)
C9 O4 H4D 109.5
S1 O5 Zn1 132.28(10)
O8 S1 O7 111.27(10)
O8 S1 O6 109.20(11)
O7 S1 O6 111.30(10)
O8 S1 O5 107.26(10)
O7 S1 O5 108.94(11)
O6 S1 O5 108.75(11)
H9A O9' H9B 104.5(15)
H9A O9' H9C 54.7(17)
H9B O9' H9C 127.7(18)
H9A O9 H9C 46.1(16)
H9A O9 H9D 146(2)
H9C O9 H9D 104.3(15)

loop_
_geom_bond_atom_site_label_1
_geom_bond_atom_site_label_2
_geom_bond_distance
Zn1 O5 1.9937(19)
Zn1 O1 2.0343(16)
Zn1 O3 2.0361(15)
Zn1 N4 2.079(2)
Zn1 N2 2.0962(17)
C1 C6 1.386(3)
C1 C2 1.403(3)
C1 C7 1.478(3)
C2 O2 1.348(3)
C2 C3 1.389(3)
C3 C4 1.374(3)
C3 H3A 0.9300
C4 C5 1.380(3)
C4 H4A 0.9300
C5 C6 1.379(4)
C5 H5A 0.9300
C6 H6A 0.9300
C7 O1 1.252(2)
C7 N1 1.331(3)
C8 C13 1.386(3)
C8 C9 1.404(3)
C8 C14 1.466(3)
C9 O4 1.365(3)
C9 C10 1.384(3)
C10 C11 1.363(4)
C10 H10A 0.9300
C11 C12 1.388(4)
C11 H11A 0.9300
C12 C13 1.367(3)
C12 H12A 0.9300
C13 H13A 0.9300
C14 O3 1.250(3)
C14 N3 1.328(3)
N1 N2 1.407(2)
N1 H1A 0.8600
N2 H2A 0.9000
N2 H2B 0.9000
N3 N4 1.409(2)
N3 H3B 0.8600
N4 H4B 0.9000
N4 H4C 0.9000
O2 H2C 0.8200
O4 H4D 0.8200
O5 S1 1.4928(18)
O6 S1 1.4634(17)
O7 S1 1.4588(17)
O8 S1 1.4585(17)
O9' H9A 0.819(9)
O9' H9B 0.821(9)
O9' H9C 1.011(18)
O9 H9A 1.191(19)
O9 H9C 0.819(9)
O9 H9D 0.822(9)

loop_
_geom_hbond_atom_site_label_D
_geom_hbond_atom_site_label_H
_geom_hbond_atom_site_label_A
_geom_hbond_site_symmetry_A
_geom_hbond_distance_DH
_geom_hbond_distance_HA
_geom_hbond_distance_DA
_geom_hbond_angle_DHA
N1 H1A O2 . 0.86 1.95 2.613(2) 132.6
N2 H2A O7 2_576 0.90 2.14 3.026(3) 168.9
N2 H2B O8 1_655 0.90 2.00 2.898(3) 174.6
N3 H3B O4 . 0.86 2.01 2.655(2) 130.8
N3 H3B O9' 2_566 0.86 2.54 3.085(4) 122.0
N3 H3B O9 2_566 0.86 2.63 3.158(6) 120.4
N4 H4B O6 1_655 0.90 2.33 3.053(3) 137.4
N4 H4C O8 2_576 0.90 2.24 2.817(2) 121.3
N4 H4C O7 . 0.90 2.49 3.056(3) 121.2
O2 H2C O6 1_665 0.82 1.79 2.606(2) 176.7
O4 H4D O5 1_545 0.82 1.91 2.727(2) 175.4
O9' H9A O7 . 0.819(9) 2.018(8) 2.833(4) 173(2)
O9' H9B O4 . 0.821(9) 2.334(11) 3.144(4) 168.8(18)
O9 H9C O7 . 0.819(9) 2.360(14) 2.912(5) 125.3(13)
O9 H9C O2 1_445 0.819(9) 2.614(11) 3.333(6) 147.3(14)
O9 H9D O9 2_466 0.822(9) 1.39(2) 2.130(11) 147(3)

loop_
_geom_torsion_atom_site_label_1
_geom_torsion_atom_site_label_2
_geom_torsion_atom_site_label_3
_geom_torsion_atom_site_label_4
_geom_torsion
C6 C1 C2 O2 -178.1(2)
C7 C1 C2 O2 4.5(4)
C6 C1 C2 C3 1.3(4)
C7 C1 C2 C3 -176.1(2)
O2 C2 C3 C4 178.4(3)
C1 C2 C3 C4 -1.0(4)
C2 C3 C4 C5 0.5(5)
C3 C4 C5 C6 -0.3(5)
C4 C5 C6 C1 0.6(4)
C2 C1 C6 C5 -1.1(4)
C7 C1 C6 C5 176.4(3)
C6 C1 C7 O1 -2.4(4)
C2 C1 C7 O1 175.1(2)
C6 C1 C7 N1 178.8(2)
C2 C1 C7 N1 -3.8(4)
C13 C8 C9 O4 178.8(2)
C14 C8 C9 O4 -0.6(4)
C13 C8 C9 C10 -1.9(4)
C14 C8 C9 C10 178.7(3)
O4 C9 C10 C11 -178.6(3)
C8 C9 C10 C11 2.1(4)
C9 C10 C11 C12 -1.0(4)
C10 C11 C12 C13 -0.2(4)
C11 C12 C13 C8 0.4(4)
C9 C8 C13 C12 0.7(4)
C14 C8 C13 C12 -179.9(3)
C13 C8 C14 O3 10.4(4)
C9 C8 C14 O3 -170.2(2)
C13 C8 C14 N3 -170.1(2)
C9 C8 C14 N3 9.3(4)
O1 C7 N1 N2 -3.5(4)
C1 C7 N1 N2 175.4(2)
C7 N1 N2 Zn1 -6.3(3)
O5 Zn1 N2 N1 -91.44(15)
O1 Zn1 N2 N1 8.95(14)
O3 Zn1 N2 N1 78.3(3)
N4 Zn1 N2 N1 160.26(15)
O3 C14 N3 N4 -1.0(4)
C8 C14 N3 N4 179.5(2)
C14 N3 N4 Zn1 6.2(3)
O5 Zn1 N4 N3 93.69(16)
O1 Zn1 N4 N3 -83.7(2)
O3 Zn1 N4 N3 -6.42(15)
N2 Zn1 N4 N3 -167.49(16)
N1 C7 O1 Zn1 11.9(3)
C1 C7 O1 Zn1 -166.91(18)
O5 Zn1 O1 C7 82.16(18)
O3 Zn1 O1 C7 -173.99(18)
N4 Zn1 O1 C7 -100.4(2)
N2 Zn1 O1 C7 -11.53(18)
N3 C14 O3 Zn1 -5.2(3)
C8 C14 O3 Zn1 174.31(18)
O5 Zn1 O3 C14 -98.63(19)
O1 Zn1 O3 C14 158.93(19)
N4 Zn1 O3 C14 6.55(19)
N2 Zn1 O3 C14 91.9(3)
O1 Zn1 O5 S1 155.47(13)
O3 Zn1 O5 S1 58.85(15)
N4 Zn1 O5 S1 -23.28(16)
N2 Zn1 O5 S1 -124.53(14)
Zn1 O5 S1 O8 147.72(13)
Zn1 O5 S1 O7 27.17(17)
Zn1 O5 S1 O6 -94.30(15)
